data_2212373
loop_
_publ_author_name
'Hoong-Kun Fun'
'Yong-Miao Shen'
'Jian-Hua Xu'
'Suchada Chantrapromma'

_publ_section_title
9,10,11,12-Tetrachloro-12b-hydroxy-12c-phenyl-1,2,3,3a,5,6,12b,12c-octahydro-8<i>H</i>-cyclopenta[6,7][1,4]oxazepino[5,4-<i>a</i>]isoindol-8-one
_journal_coeditor_code SJ2205
_journal_issue 2
_journal_name_full 'Acta Crystallographica Section E'
_journal_page_first o495
_journal_page_last o497
_journal_paper_doi 10.1107/S160053680605567X
_journal_volume 63
_journal_year 2007
_chemical_formula_iupac 'C21 H17 Cl4 N O3'
_chemical_formula_moiety 'C21 H17 Cl4 N O3'
_chemical_formula_sum 'C21 H17 Cl4 N O3'
_chemical_formula_weight 473.16
_chemical_melting_point 539.0(10)
_chemical_name_systematic
9,10,11,12-Tetrachloro-12b-hydroxy-12c-phenyl-1,2,3,3a,5,6,12b,12c-octahydro-8H-cyclopenta[6,7][1,4]oxazepino[5,4-a]isoindol-8-one
_space_group_IT_number 2
_symmetry_cell_setting triclinic
_symmetry_space_group_name_Hall '-P 1'
_symmetry_space_group_name_H-M 'P -1'
_atom_sites_solution_hydrogens geom
_atom_sites_solution_primary direct
_atom_sites_solution_secondary difmap
_audit_creation_method SHELXL-97
_cell_angle_alpha 75.391(2)
_cell_angle_beta 88.559(2)
_cell_angle_gamma 88.083(2)
_cell_formula_units_Z 4
_cell_length_a 9.0183(4)
_cell_length_b 12.5563(5)
_cell_length_c 18.3224(7)
_cell_measurement_reflns_used 8288
_cell_measurement_temperature 100.00(10)
_cell_measurement_theta_max 28.00
_cell_measurement_theta_min 1.15
_cell_volume 2006.26(14)
_computing_cell_refinement APEX2
_computing_data_collection 'APEX2 (Bruker, 2005)'
_computing_data_reduction 'SAINT (Bruker, 2005)'
_computing_molecular_graphics SHELXTL
_computing_publication_material
;
SHELXTL and PLATON (Spek, 2003)
;
_computing_structure_refinement SHELXTL
_computing_structure_solution 'SHELXTL (Sheldrick, 1998)'
_diffrn_ambient_temperature 297(2)
_diffrn_detector_area_resol_mean 8.33
_diffrn_measured_fraction_theta_full 0.985
_diffrn_measured_fraction_theta_max 0.985
_diffrn_measurement_device_type
;
Bruker SMART APEX2 CCD area-detector
;
_diffrn_measurement_method \w
_diffrn_radiation_monochromator graphite
_diffrn_radiation_source 'fine-focus sealed tube'
_diffrn_radiation_type MoK\a
_diffrn_radiation_wavelength 0.71073
_diffrn_reflns_av_R_equivalents 0.0311
_diffrn_reflns_av_sigmaI/netI 0.0337
_diffrn_reflns_limit_h_max 11
_diffrn_reflns_limit_h_min -11
_diffrn_reflns_limit_k_max 16
_diffrn_reflns_limit_k_min -16
_diffrn_reflns_limit_l_max 24
_diffrn_reflns_limit_l_min -24
_diffrn_reflns_number 29592
_diffrn_reflns_theta_full 28.00
_diffrn_reflns_theta_max 28.00
_diffrn_reflns_theta_min 1.15
_diffrn_standards_number 0
_exptl_absorpt_coefficient_mu 0.614
_exptl_absorpt_correction_T_max 0.8666
_exptl_absorpt_correction_T_min 0.7121
_exptl_absorpt_correction_type multi-scan
_exptl_absorpt_process_details '(SADABS; Bruker, 2005)'
_exptl_crystal_colour Colorless
_exptl_crystal_density_diffrn 1.566
_exptl_crystal_density_method 'not measured'
_exptl_crystal_description Block
_exptl_crystal_F_000 968
_exptl_crystal_size_max 0.59
_exptl_crystal_size_mid 0.47
_exptl_crystal_size_min 0.24
_refine_diff_density_max 1.438
_refine_diff_density_min -0.684
_refine_ls_extinction_method none
_refine_ls_goodness_of_fit_ref 1.147
_refine_ls_hydrogen_treatment constr
_refine_ls_matrix_type full
_refine_ls_number_parameters 523
_refine_ls_number_reflns 9537
_refine_ls_number_restraints 0
_refine_ls_restrained_S_all 1.147
_refine_ls_R_factor_all 0.0778
_refine_ls_R_factor_gt 0.0697
_refine_ls_shift/su_max 0.000
_refine_ls_shift/su_mean 0.000
_refine_ls_structure_factor_coef Fsqd
_refine_ls_weighting_details 'calc w=1/[\s^2^(Fo^2^)+(0.0783P)^2^+15.8392P] where P=(Fo^2^+2Fc^2^)/3'
_refine_ls_weighting_scheme calc
_refine_ls_wR_factor_gt 0.2138
_refine_ls_wR_factor_ref 0.2227
_reflns_number_gt 8288
_reflns_number_total 9537
_reflns_threshold_expression I>2\s(I)
_cod_data_source_file sj2205.cif
_cod_data_source_block I
_cod_depositor_comments
;
The following automatic conversions were performed:

'_chemical_melting_point' value '538-540' was changed to '539.0(10)'
- the average value was taken and precision was estimated.

Automatic conversion script
Id: cif_fix_values 1646 2011-03-28 12:23:43Z adriana 

The following automatic conversions were performed:

'_chemical_melting_point' value '538-540' was changed to '539.0(10)'
- the average value was taken and precision was estimated.

Automatic conversion script
Id: cif_fix_values 1715 2011-07-08 13:25:40Z adriana 
;
_cod_database_code 2212373
_cod_database_fobs_code 2212373

loop_
_symmetry_equiv_pos_as_xyz
'x, y, z'
'-x, -y, -z'

loop_
_atom_site_type_symbol
_atom_site_label
_atom_site_fract_x
_atom_site_fract_y
_atom_site_fract_z
_atom_site_U_iso_or_equiv
_atom_site_adp_type
_atom_site_calc_flag
_atom_site_refinement_flags
_atom_site_occupancy
Cl Cl1A 0.24883(13) 0.12003(9) 0.27628(6) 0.0198(2) Uani d . 1
Cl Cl2A 0.26359(14) 0.05939(10) 0.44995(7) 0.0253(3) Uani d . 1
Cl Cl3A 0.43015(14) 0.20557(11) 0.53325(6) 0.0254(3) Uani d . 1
Cl Cl4A 0.59526(13) 0.41226(10) 0.44083(6) 0.0213(2) Uani d . 1
O O1A 0.6068(4) 0.4038(3) 0.04468(17) 0.0161(6) Uani d . 1
O O2A 0.6250(4) 0.5298(3) 0.27211(19) 0.0200(7) Uani d . 1
O O3A 0.3397(4) 0.3438(3) 0.14943(17) 0.0153(6) Uani d . 1
H H3AA 0.2743 0.3754 0.1686 0.023 Uiso calc R 1
N N1A 0.5347(4) 0.4347(3) 0.1921(2) 0.0131(7) Uani d . 1
C C1A 0.4650(5) 0.3281(4) 0.1938(2) 0.0140(8) Uani d . 1
C C2A 0.4341(5) 0.2865(4) 0.2793(2) 0.0136(8) Uani d . 1
C C3A 0.3528(5) 0.1989(4) 0.3196(2) 0.0153(8) Uani d . 1
C C4A 0.3535(5) 0.1735(4) 0.3986(3) 0.0166(8) Uani d . 1
C C5A 0.4297(5) 0.2381(4) 0.4364(2) 0.0173(9) Uani d . 1
C C6A 0.5050(5) 0.3305(4) 0.3952(2) 0.0151(8) Uani d . 1
C C7A 0.5044(5) 0.3530(4) 0.3170(2) 0.0143(8) Uani d . 1
C C8A 0.5648(5) 0.4490(4) 0.2605(2) 0.0151(8) Uani d . 1
C C9A 0.5401(5) 0.5251(4) 0.1241(2) 0.0172(9) Uani d . 1
H H9AA 0.5697 0.5913 0.1374 0.021 Uiso calc R 1
H H9AB 0.4417 0.5389 0.1029 0.021 Uiso calc R 1
C C10A 0.6474(5) 0.5007(4) 0.0653(3) 0.0170(8) Uani d . 1
H H10A 0.6471 0.5624 0.0210 0.020 Uiso calc R 1
H H10B 0.7470 0.4908 0.0852 0.020 Uiso calc R 1
C C11A 0.6711(5) 0.3043(4) 0.0899(2) 0.0160(8) Uani d . 1
H H11A 0.7724 0.3177 0.1028 0.019 Uiso calc R 1
C C12A 0.6763(6) 0.2202(4) 0.0416(3) 0.0216(10) Uani d . 1
H H12A 0.6149 0.2459 -0.0024 0.026 Uiso calc R 1
H H12B 0.7773 0.2092 0.0248 0.026 Uiso calc R 1
C C13A 0.6180(6) 0.1134(4) 0.0916(3) 0.0200(9) Uani d . 1
H H13A 0.5729 0.0696 0.0619 0.024 Uiso calc R 1
H H13B 0.6965 0.0700 0.1215 0.024 Uiso calc R 1
C C14A 0.5035(5) 0.1541(4) 0.1411(3) 0.0172(9) Uani d . 1
H H14A 0.4778 0.0958 0.1850 0.021 Uiso calc R 1
H H14B 0.4141 0.1813 0.1133 0.021 Uiso calc R 1
C C15A 0.5813(5) 0.2485(4) 0.1647(2) 0.0139(8) Uani d . 1
C C16A 0.6916(5) 0.2059(4) 0.2292(2) 0.0149(8) Uani d . 1
C C17A 0.6714(5) 0.1056(4) 0.2827(3) 0.0190(9) Uani d . 1
H H17A 0.5996 0.0583 0.2750 0.023 Uiso calc R 1
C C18A 0.7569(6) 0.0757(4) 0.3472(3) 0.0256(11) Uani d . 1
H H18A 0.7399 0.0097 0.3826 0.031 Uiso calc R 1
C C19A 0.8669(6) 0.1433(5) 0.3592(3) 0.0280(11) Uani d . 1
H H19A 0.9220 0.1240 0.4031 0.034 Uiso calc R 1
C C20A 0.8936(6) 0.2395(4) 0.3053(3) 0.0244(10) Uani d . 1
H H20A 0.9699 0.2840 0.3120 0.029 Uiso calc R 1
C C21A 0.8077(5) 0.2706(4) 0.2412(3) 0.0200(9) Uani d . 1
H H21A 0.8276 0.3358 0.2055 0.024 Uiso calc R 1
Cl Cl1B -0.32595(13) 0.81001(9) 0.23090(6) 0.0194(2) Uani d . 1
Cl Cl2B -0.33659(13) 0.84292(9) 0.05728(6) 0.0210(2) Uani d . 1
Cl Cl3B -0.10959(13) 0.72297(9) -0.02585(6) 0.0195(2) Uani d . 1
Cl Cl4B 0.11234(13) 0.54623(10) 0.06751(6) 0.0207(2) Uani d . 1
O O1B 0.1181(4) 0.6059(3) 0.44968(18) 0.0182(7) Uani d . 1
O O2B 0.1646(4) 0.4480(3) 0.23790(18) 0.0205(7) Uani d . 1
O O3B -0.1808(4) 0.6092(3) 0.35779(17) 0.0158(6) Uani d . 1
H H3BA -0.2437 0.5845 0.3355 0.024 Uiso calc R 1
N N1B 0.0466(4) 0.5430(3) 0.3153(2) 0.0144(7) Uani d . 1
C C1B -0.0575(5) 0.6393(3) 0.3104(2) 0.0127(8) Uani d . 1
C C2B -0.0942(5) 0.6683(4) 0.2265(2) 0.0136(8) Uani d . 1
C C3B -0.1990(5) 0.7412(4) 0.1868(3) 0.0163(8) Uani d . 1
C C4B -0.2035(5) 0.7560(4) 0.1080(2) 0.0156(8) Uani d . 1
C C5B -0.1040(5) 0.6999(4) 0.0703(2) 0.0150(8) Uani d . 1
C C6B -0.0042(5) 0.6214(4) 0.1119(2) 0.0149(8) Uani d . 1
C C7B -0.0021(5) 0.6058(4) 0.1898(2) 0.0134(8) Uani d . 1
C C8B 0.0831(5) 0.5230(4) 0.2477(2) 0.0155(8) Uani d . 1
C C9B 0.0739(6) 0.4617(4) 0.3866(2) 0.0181(9) Uani d . 1
H H9BA 0.1201 0.3961 0.3762 0.022 Uiso calc R 1
H H9BB -0.0203 0.4413 0.4122 0.022 Uiso calc R 1
C C10B 0.1719(5) 0.5038(4) 0.4379(3) 0.0185(9) Uani d . 1
H H10C 0.1779 0.4498 0.4862 0.022 Uiso calc R 1
H H10D 0.2712 0.5128 0.4161 0.022 Uiso calc R 1
C C11B 0.1552(5) 0.6986(4) 0.3885(3) 0.0164(8) Uani d . 1
H H11B 0.2447 0.6822 0.3614 0.020 Uiso calc R 1
C C12B 0.1776(6) 0.7985(4) 0.4210(3) 0.0230(10) Uani d . 1
H H12C 0.2074 0.7743 0.4733 0.028 Uiso calc R 1
H H12D 0.2540 0.8448 0.3925 0.028 Uiso calc R 1
C C13B 0.0284(6) 0.8623(4) 0.4151(3) 0.0216(10) Uani d . 1
H H13C 0.0376 0.9358 0.3825 0.026 Uiso calc R 1
H H13D -0.0070 0.8679 0.4645 0.026 Uiso calc R 1
C C14B -0.0774(5) 0.7947(4) 0.3814(3) 0.0169(8) Uani d . 1
H H14C -0.1509 0.8422 0.3503 0.020 Uiso calc R 1
H H14D -0.1279 0.7412 0.4209 0.020 Uiso calc R 1
C C15B 0.0242(5) 0.7369(3) 0.3333(2) 0.0129(8) Uani d . 1
C C16B 0.0864(5) 0.8175(4) 0.2624(3) 0.0178(9) Uani d . 1
C C17B 0.0197(6) 0.9207(4) 0.2332(3) 0.0231(10) Uani d . 1
H H17B -0.0614 0.9432 0.2585 0.028 Uiso calc R 1
C C18B 0.0722(7) 0.9910(5) 0.1665(3) 0.0318(13) Uani d . 1
H H18B 0.0248 1.0589 0.1474 0.038 Uiso calc R 1
C C19B 0.1949(8) 0.9599(5) 0.1289(3) 0.0366(14) Uani d . 1
H H19B 0.2302 1.0068 0.0846 0.044 Uiso calc R 1
C C20B 0.2645(7) 0.8586(5) 0.1578(3) 0.0332(13) Uani d . 1
H H20B 0.3473 0.8376 0.1330 0.040 Uiso calc R 1
C C21B 0.2110(6) 0.7876(4) 0.2242(3) 0.0249(10) Uani d . 1
H H21B 0.2587 0.7198 0.2431 0.030 Uiso calc R 1

loop_
_atom_site_aniso_label
_atom_site_aniso_U_11
_atom_site_aniso_U_22
_atom_site_aniso_U_33
_atom_site_aniso_U_12
_atom_site_aniso_U_13
_atom_site_aniso_U_23
Cl1A 0.0205(5) 0.0218(5) 0.0185(5) -0.0080(4) 0.0020(4) -0.0070(4)
Cl2A 0.0280(6) 0.0279(6) 0.0178(5) -0.0117(5) 0.0040(4) -0.0003(4)
Cl3A 0.0230(6) 0.0408(7) 0.0100(5) -0.0087(5) 0.0012(4) -0.0009(4)
Cl4A 0.0250(6) 0.0278(6) 0.0123(5) -0.0065(4) -0.0029(4) -0.0061(4)
O1A 0.0221(17) 0.0147(15) 0.0098(14) 0.0000(12) -0.0016(12) -0.0001(11)
O2A 0.0295(19) 0.0147(15) 0.0154(15) -0.0048(13) -0.0040(13) -0.0020(12)
O3A 0.0158(15) 0.0196(15) 0.0118(14) 0.0011(12) -0.0026(11) -0.0066(12)
N1A 0.0151(18) 0.0127(16) 0.0114(17) 0.0003(13) -0.0010(13) -0.0027(13)
C1A 0.017(2) 0.0140(19) 0.0107(18) -0.0031(15) 0.0004(15) -0.0020(15)
C2A 0.013(2) 0.0160(19) 0.0113(19) 0.0017(15) 0.0003(15) -0.0038(15)
C3A 0.019(2) 0.017(2) 0.0105(19) -0.0017(16) -0.0002(15) -0.0025(15)
C4A 0.016(2) 0.019(2) 0.013(2) -0.0034(16) 0.0026(16) 0.0001(16)
C5A 0.015(2) 0.024(2) 0.0112(19) -0.0020(17) 0.0012(15) -0.0005(16)
C6A 0.015(2) 0.017(2) 0.013(2) 0.0005(16) -0.0025(15) -0.0042(16)
C7A 0.013(2) 0.0158(19) 0.013(2) 0.0006(15) 0.0004(15) -0.0027(16)
C8A 0.017(2) 0.016(2) 0.0108(19) 0.0009(16) -0.0024(15) -0.0016(15)
C9A 0.026(2) 0.014(2) 0.0093(19) -0.0033(17) -0.0005(16) 0.0020(15)
C10A 0.016(2) 0.018(2) 0.017(2) -0.0003(16) -0.0001(16) -0.0032(16)
C11A 0.018(2) 0.018(2) 0.0117(19) 0.0009(16) 0.0003(16) -0.0030(16)
C12A 0.025(3) 0.022(2) 0.018(2) 0.0027(18) 0.0029(18) -0.0059(18)
C13A 0.026(3) 0.019(2) 0.016(2) -0.0002(18) 0.0016(18) -0.0066(17)
C14A 0.019(2) 0.016(2) 0.017(2) -0.0015(16) 0.0013(17) -0.0060(16)
C15A 0.016(2) 0.0158(19) 0.0093(18) -0.0008(16) -0.0007(15) -0.0030(15)
C16A 0.014(2) 0.018(2) 0.0120(19) 0.0049(16) -0.0006(15) -0.0036(16)
C17A 0.017(2) 0.020(2) 0.018(2) 0.0026(17) 0.0010(17) -0.0029(17)
C18A 0.034(3) 0.020(2) 0.017(2) 0.009(2) 0.000(2) 0.0032(18)
C19A 0.033(3) 0.035(3) 0.017(2) 0.014(2) -0.011(2) -0.008(2)
C20A 0.021(2) 0.030(3) 0.024(2) 0.0055(19) -0.0079(19) -0.010(2)
C21A 0.020(2) 0.021(2) 0.018(2) 0.0022(17) -0.0028(17) -0.0038(18)
Cl1B 0.0202(5) 0.0215(5) 0.0175(5) 0.0063(4) -0.0011(4) -0.0073(4)
Cl2B 0.0242(6) 0.0208(5) 0.0157(5) 0.0065(4) -0.0043(4) -0.0009(4)
Cl3B 0.0265(6) 0.0220(5) 0.0084(4) 0.0014(4) -0.0009(4) -0.0011(4)
Cl4B 0.0238(6) 0.0274(6) 0.0107(5) 0.0080(4) 0.0003(4) -0.0054(4)
O1B 0.0252(18) 0.0169(15) 0.0125(15) 0.0023(13) -0.0030(12) -0.0038(12)
O2B 0.0274(18) 0.0204(16) 0.0136(15) 0.0095(13) -0.0010(13) -0.0052(13)
O3B 0.0168(16) 0.0193(15) 0.0110(14) -0.0039(12) 0.0009(11) -0.0033(12)
N1B 0.0167(18) 0.0168(17) 0.0092(16) 0.0024(14) -0.0011(13) -0.0027(13)
C1B 0.014(2) 0.0146(19) 0.0088(18) 0.0026(15) 0.0003(15) -0.0021(15)
C2B 0.015(2) 0.0153(19) 0.0105(18) -0.0024(15) -0.0006(15) -0.0030(15)
C3B 0.019(2) 0.017(2) 0.014(2) -0.0017(16) -0.0001(16) -0.0054(16)
C4B 0.021(2) 0.0127(19) 0.013(2) -0.0003(16) -0.0047(16) -0.0019(15)
C5B 0.018(2) 0.017(2) 0.0090(18) -0.0014(16) -0.0008(15) -0.0014(15)
C6B 0.018(2) 0.0153(19) 0.0122(19) 0.0005(16) 0.0010(15) -0.0050(15)
C7B 0.015(2) 0.0155(19) 0.0102(19) -0.0029(15) 0.0003(15) -0.0038(15)
C8B 0.018(2) 0.0143(19) 0.0120(19) -0.0018(16) -0.0017(16) 0.0001(15)
C9B 0.026(2) 0.017(2) 0.0104(19) 0.0003(17) -0.0021(17) -0.0014(16)
C10B 0.022(2) 0.018(2) 0.015(2) 0.0045(17) -0.0055(17) -0.0032(16)
C11B 0.015(2) 0.016(2) 0.017(2) 0.0000(16) -0.0023(16) -0.0028(16)
C12B 0.030(3) 0.017(2) 0.025(2) -0.0004(18) -0.008(2) -0.0092(18)
C13B 0.024(2) 0.021(2) 0.022(2) -0.0002(18) -0.0036(18) -0.0105(19)
C14B 0.016(2) 0.019(2) 0.017(2) 0.0001(16) -0.0016(16) -0.0065(17)
C15B 0.017(2) 0.0126(18) 0.0098(18) -0.0010(15) 0.0003(15) -0.0034(15)
C16B 0.017(2) 0.021(2) 0.017(2) -0.0068(17) 0.0001(16) -0.0062(17)
C17B 0.029(3) 0.018(2) 0.021(2) -0.0058(19) -0.0020(19) -0.0019(18)
C18B 0.039(3) 0.028(3) 0.023(3) -0.012(2) -0.009(2) 0.007(2)
C19B 0.046(4) 0.040(3) 0.021(3) -0.020(3) 0.005(2) 0.001(2)
C20B 0.034(3) 0.047(3) 0.019(2) -0.018(3) 0.011(2) -0.009(2)
C21B 0.025(3) 0.027(3) 0.024(2) -0.007(2) 0.0071(19) -0.009(2)

loop_
_atom_type_symbol
_atom_type_description
_atom_type_scat_dispersion_real
_atom_type_scat_dispersion_imag
_atom_type_scat_source
C C 0.0033 0.0016 'International Tables Vol C Tables 4.2.6.8 and 6.1.1.4'
H H 0.0000 0.0000 'International Tables Vol C Tables 4.2.6.8 and 6.1.1.4'
N N 0.0061 0.0033 'International Tables Vol C Tables 4.2.6.8 and 6.1.1.4'
O O 0.0106 0.0060 'International Tables Vol C Tables 4.2.6.8 and 6.1.1.4'
Cl Cl 0.1484 0.1585 'International Tables Vol C Tables 4.2.6.8 and 6.1.1.4'

loop_
_geom_angle_atom_site_label_1
_geom_angle_atom_site_label_2
_geom_angle_atom_site_label_3
_geom_angle
C10A O1A C11A 114.4(3)
C1A O3A H3AA 109.5
C8A N1A C9A 121.9(4)
C8A N1A C1A 114.4(4)
C9A N1A C1A 122.5(3)
O3A C1A N1A 111.3(3)
O3A C1A C2A 114.8(4)
N1A C1A C2A 99.7(3)
O3A C1A C15A 109.3(3)
N1A C1A C15A 110.0(3)
C2A C1A C15A 111.3(3)
C3A C2A C7A 119.9(4)
C3A C2A C1A 130.7(4)
C7A C2A C1A 109.4(4)
C2A C3A C4A 118.8(4)
C2A C3A Cl1A 122.5(3)
C4A C3A Cl1A 118.7(3)
C5A C4A C3A 120.9(4)
C5A C4A Cl2A 119.4(3)
C3A C4A Cl2A 119.7(4)
C4A C5A C6A 119.9(4)
C4A C5A Cl3A 120.4(3)
C6A C5A Cl3A 119.7(4)
C7A C6A C5A 118.0(4)
C7A C6A Cl4A 121.6(3)
C5A C6A Cl4A 120.4(3)
C2A C7A C6A 122.2(4)
C2A C7A C8A 108.7(4)
C6A C7A C8A 129.0(4)
O2A C8A N1A 125.3(4)
O2A C8A C7A 127.9(4)
N1A C8A C7A 106.8(4)
N1A C9A C10A 112.2(4)
N1A C9A H9AA 109.2
C10A C9A H9AA 109.2
N1A C9A H9AB 109.2
C10A C9A H9AB 109.2
H9AA C9A H9AB 107.9
O1A C10A C9A 110.4(4)
O1A C10A H10A 109.6
C9A C10A H10A 109.6
O1A C10A H10B 109.6
C9A C10A H10B 109.6
H10A C10A H10B 108.1
O1A C11A C12A 106.9(4)
O1A C11A C15A 115.8(4)
C12A C11A C15A 106.0(4)
O1A C11A H11A 109.3
C12A C11A H11A 109.3
C15A C11A H11A 109.3
C13A C12A C11A 106.5(4)
C13A C12A H12A 110.4
C11A C12A H12A 110.4
C13A C12A H12B 110.4
C11A C12A H12B 110.4
H12A C12A H12B 108.6
C14A C13A C12A 102.6(4)
C14A C13A H13A 111.3
C12A C13A H13A 111.3
C14A C13A H13B 111.3
C12A C13A H13B 111.3
H13A C13A H13B 109.2
C13A C14A C15A 104.1(4)
C13A C14A H14A 110.9
C15A C14A H14A 110.9
C13A C14A H14B 110.9
C15A C14A H14B 110.9
H14A C14A H14B 109.0
C16A C15A C14A 112.8(4)
C16A C15A C11A 109.0(4)
C14A C15A C11A 101.9(3)
C16A C15A C1A 106.2(3)
C14A C15A C1A 111.9(4)
C11A C15A C1A 115.2(3)
C17A C16A C21A 116.9(4)
C17A C16A C15A 121.4(4)
C21A C16A C15A 121.4(4)
C18A C17A C16A 121.1(5)
C18A C17A H17A 119.5
C16A C17A H17A 119.5
C19A C18A C17A 120.7(5)
C19A C18A H18A 119.6
C17A C18A H18A 119.6
C20A C19A C18A 119.0(5)
C20A C19A H19A 120.5
C18A C19A H19A 120.5
C19A C20A C21A 120.6(5)
C19A C20A H20A 119.7
C21A C20A H20A 119.7
C20A C21A C16A 121.5(5)
C20A C21A H21A 119.3
C16A C21A H21A 119.3
C10B O1B C11B 113.0(3)
C1B O3B H3BA 109.5
C8B N1B C9B 122.2(4)
C8B N1B C1B 114.1(4)
C9B N1B C1B 121.8(4)
O3B C1B N1B 110.6(3)
O3B C1B C2B 113.5(4)
N1B C1B C2B 100.7(3)
O3B C1B C15B 109.4(3)
N1B C1B C15B 110.4(3)
C2B C1B C15B 112.0(3)
C3B C2B C7B 120.4(4)
C3B C2B C1B 130.3(4)
C7B C2B C1B 109.3(4)
C2B C3B C4B 118.2(4)
C2B C3B Cl1B 121.9(3)
C4B C3B Cl1B 119.8(4)
C5B C4B C3B 121.5(4)
C5B C4B Cl2B 119.1(3)
C3B C4B Cl2B 119.4(4)
C4B C5B C6B 119.5(4)
C4B C5B Cl3B 120.1(3)
C6B C5B Cl3B 120.3(3)
C7B C6B C5B 118.5(4)
C7B C6B Cl4B 121.0(3)
C5B C6B Cl4B 120.4(3)
C6B C7B C2B 121.5(4)
C6B C7B C8B 129.7(4)
C2B C7B C8B 108.7(4)
O2B C8B N1B 125.7(4)
O2B C8B C7B 127.7(4)
N1B C8B C7B 106.5(4)
N1B C9B C10B 112.7(4)
N1B C9B H9BA 109.1
C10B C9B H9BA 109.1
N1B C9B H9BB 109.1
C10B C9B H9BB 109.1
H9BA C9B H9BB 107.8
O1B C10B C9B 112.1(4)
O1B C10B H10C 109.2
C9B C10B H10C 109.2
O1B C10B H10D 109.2
C9B C10B H10D 109.2
H10C C10B H10D 107.9
O1B C11B C12B 108.4(4)
O1B C11B C15B 112.3(4)
C12B C11B C15B 103.4(4)
O1B C11B H11B 110.8
C12B C11B H11B 110.8
C15B C11B H11B 110.8
C13B C12B C11B 106.8(4)
C13B C12B H12C 110.4
C11B C12B H12C 110.4
C13B C12B H12D 110.4
C11B C12B H12D 110.4
H12C C12B H12D 108.6
C12B C13B C14B 104.9(4)
C12B C13B H13C 110.8
C14B C13B H13C 110.8
C12B C13B H13D 110.8
C14B C13B H13D 110.8
H13C C13B H13D 108.8
C13B C14B C15B 104.5(4)
C13B C14B H14C 110.9
C15B C14B H14C 110.9
C13B C14B H14D 110.9
C15B C14B H14D 110.9
H14C C14B H14D 108.9
C16B C15B C14B 112.6(4)
C16B C15B C11B 107.4(4)
C14B C15B C11B 99.9(3)
C16B C15B C1B 110.1(3)
C14B C15B C1B 111.9(3)
C11B C15B C1B 114.6(3)
C17B C16B C21B 118.0(5)
C17B C16B C15B 121.6(4)
C21B C16B C15B 120.4(4)
C16B C17B C18B 121.3(5)
C16B C17B H17B 119.4
C18B C17B H17B 119.4
C19B C18B C17B 120.2(6)
C19B C18B H18B 119.9
C17B C18B H18B 119.9
C20B C19B C18B 119.4(5)
C20B C19B H19B 120.3
C18B C19B H19B 120.3
C19B C20B C21B 120.4(6)
C19B C20B H20B 119.8
C21B C20B H20B 119.8
C16B C21B C20B 120.7(5)
C16B C21B H21B 119.6
C20B C21B H21B 119.6

loop_
_geom_bond_atom_site_label_1
_geom_bond_atom_site_label_2
_geom_bond_distance
Cl1A C3A 1.728(5)
Cl2A C4A 1.719(5)
Cl3A C5A 1.717(5)
Cl4A C6A 1.714(5)
O1A C10A 1.423(5)
O1A C11A 1.427(5)
O2A C8A 1.233(6)
O3A C1A 1.388(5)
O3A H3AA 0.8200
N1A C8A 1.345(5)
N1A C9A 1.459(5)
N1A C1A 1.491(5)
C1A C2A 1.543(6)
C1A C15A 1.599(6)
C2A C3A 1.382(6)
C2A C7A 1.387(6)
C3A C4A 1.402(6)
C4A C5A 1.398(6)
C5A C6A 1.402(6)
C6A C7A 1.388(6)
C7A C8A 1.486(6)
C9A C10A 1.512(6)
C9A H9AA 0.9700
C9A H9AB 0.9700
C10A H10A 0.9700
C10A H10B 0.9700
C11A C12A 1.538(6)
C11A C15A 1.588(6)
C11A H11A 0.9800
C12A C13A 1.522(7)
C12A H12A 0.9700
C12A H12B 0.9700
C13A C14A 1.518(6)
C13A H13A 0.9700
C13A H13B 0.9700
C14A C15A 1.553(6)
C14A H14A 0.9700
C14A H14B 0.9700
C15A C16A 1.541(6)
C16A C17A 1.401(6)
C16A C21A 1.402(7)
C17A C18A 1.391(7)
C17A H17A 0.9300
C18A C19A 1.384(8)
C18A H18A 0.9300
C19A C20A 1.378(8)
C19A H19A 0.9300
C20A C21A 1.388(7)
C20A H20A 0.9300
C21A H21A 0.9300
Cl1B C3B 1.718(5)
Cl2B C4B 1.718(5)
Cl3B C5B 1.714(4)
Cl4B C6B 1.713(4)
O1B C10B 1.421(5)
O1B C11B 1.439(5)
O2B C8B 1.221(6)
O3B C1B 1.395(5)
O3B H3BA 0.8200
N1B C8B 1.354(6)
N1B C9B 1.462(5)
N1B C1B 1.491(5)
C1B C2B 1.530(6)
C1B C15B 1.599(6)
C2B C3B 1.379(6)
C2B C7B 1.396(6)
C3B C4B 1.409(6)
C4B C5B 1.396(6)
C5B C6B 1.400(6)
C6B C7B 1.392(6)
C7B C8B 1.493(6)
C9B C10B 1.506(6)
C9B H9BA 0.9700
C9B H9BB 0.9700
C10B H10C 0.9700
C10B H10D 0.9700
C11B C12B 1.539(6)
C11B C15B 1.557(6)
C11B H11B 0.9800
C12B C13B 1.535(7)
C12B H12C 0.9700
C12B H12D 0.9700
C13B C14B 1.537(6)
C13B H13C 0.9700
C13B H13D 0.9700
C14B C15B 1.543(6)
C14B H14C 0.9700
C14B H14D 0.9700
C15B C16B 1.538(6)
C16B C17B 1.394(7)
C16B C21B 1.399(7)
C17B C18B 1.396(7)
C17B H17B 0.9300
C18B C19B 1.386(10)
C18B H18B 0.9300
C19B C20B 1.384(10)
C19B H19B 0.9300
C20B C21B 1.400(7)
C20B H20B 0.9300
C21B H21B 0.9300

loop_
_geom_hbond_atom_site_label_D
_geom_hbond_atom_site_label_H
_geom_hbond_atom_site_label_A
_geom_hbond_site_symmetry_A
_geom_hbond_distance_DH
_geom_hbond_distance_HA
_geom_hbond_distance_DA
_geom_hbond_angle_DHA
_geom_hbond_publ_flag
O3A H3AA O2B 1_555 0.82 1.9704 2.763(5) 162 y
O3B H3BA O2A 1_455 0.82 1.9362 2.751(5) 173 y
C9A H9AA O2A 1_555 0.97 2.4519 2.852(5) 104 y
C9B H9BA O2B 1_555 0.97 2.4779 2.870(5) 104 y
C9B H9BB O3B 1_555 0.97 2.5183 2.875(6) 102 y
C9B H9BB O1B 2_566 0.97 2.5884 3.357(5) 136 y
C10A H10A O1A 2_665 0.97 2.5860 3.096(6) 113 y
C14A H14A Cl1A 1_555 0.97 2.6823 3.292(5) 121 y
C14A H14B O3A 1_555 0.97 2.3705 2.796(6) 106 y
C14B H14D O3B 1_555 0.97 2.3150 2.675(6) 101 y
C9A H9AA Cg4 1_655 0.97 3.2452 3.938(5) 130 y

loop_
_geom_torsion_atom_site_label_1
_geom_torsion_atom_site_label_2
_geom_torsion_atom_site_label_3
_geom_torsion_atom_site_label_4
_geom_torsion
C8A N1A C1A O3A 130.5(4)
C9A N1A C1A O3A -36.8(5)
C8A N1A C1A C2A 8.9(5)
C9A N1A C1A C2A -158.4(4)
C8A N1A C1A C15A -108.1(4)
C9A N1A C1A C15A 84.5(5)
O3A C1A C2A C3A 51.1(6)
N1A C1A C2A C3A 170.2(5)
C15A C1A C2A C3A -73.7(6)
O3A C1A C2A C7A -129.2(4)
N1A C1A C2A C7A -10.1(4)
C15A C1A C2A C7A 106.1(4)
C7A C2A C3A C4A -5.3(7)
C1A C2A C3A C4A 174.4(4)
C7A C2A C3A Cl1A 174.1(3)
C1A C2A C3A Cl1A -6.2(7)
C2A C3A C4A C5A 2.7(7)
Cl1A C3A C4A C5A -176.8(4)
C2A C3A C4A Cl2A -175.6(4)
Cl1A C3A C4A Cl2A 4.9(6)
C3A C4A C5A C6A 0.9(7)
Cl2A C4A C5A C6A 179.2(4)
C3A C4A C5A Cl3A -179.7(4)
Cl2A C4A C5A Cl3A -1.5(6)
C4A C5A C6A C7A -1.8(7)
Cl3A C5A C6A C7A 178.9(3)
C4A C5A C6A Cl4A 178.5(4)
Cl3A C5A C6A Cl4A -0.9(6)
C3A C2A C7A C6A 4.5(7)
C1A C2A C7A C6A -175.2(4)
C3A C2A C7A C8A -172.0(4)
C1A C2A C7A C8A 8.2(5)
C5A C6A C7A C2A -0.9(7)
Cl4A C6A C7A C2A 178.8(3)
C5A C6A C7A C8A 174.9(4)
Cl4A C6A C7A C8A -5.4(7)
C9A N1A C8A O2A -14.2(7)
C1A N1A C8A O2A 178.4(4)
C9A N1A C8A C7A 162.8(4)
C1A N1A C8A C7A -4.6(5)
C2A C7A C8A O2A 174.4(5)
C6A C7A C8A O2A -1.9(8)
C2A C7A C8A N1A -2.5(5)
C6A C7A C8A N1A -178.7(4)
C8A N1A C9A C10A 122.4(4)
C1A N1A C9A C10A -71.2(5)
C11A O1A C10A C9A -89.2(4)
N1A C9A C10A O1A 58.8(5)
C10A O1A C11A C12A -155.0(4)
C10A O1A C11A C15A 87.2(5)
O1A C11A C12A C13A -133.8(4)
C15A C11A C12A C13A -9.8(5)
C11A C12A C13A C14A 33.1(5)
C12A C13A C14A C15A -44.3(5)
C13A C14A C15A C16A -79.2(4)
C13A C14A C15A C11A 37.5(4)
C13A C14A C15A C1A 161.1(4)
O1A C11A C15A C16A -139.0(4)
C12A C11A C15A C16A 102.7(4)
O1A C11A C15A C14A 101.6(4)
C12A C11A C15A C14A -16.7(4)
O1A C11A C15A C1A -19.8(5)
C12A C11A C15A C1A -138.1(4)
O3A C1A C15A C16A -162.7(3)
N1A C1A C15A C16A 74.8(4)
C2A C1A C15A C16A -34.9(5)
O3A C1A C15A C14A -39.2(5)
N1A C1A C15A C14A -161.8(3)
C2A C1A C15A C14A 88.6(4)
O3A C1A C15A C11A 76.5(4)
N1A C1A C15A C11A -46.0(5)
C2A C1A C15A C11A -155.6(4)
C14A C15A C16A C17A -28.9(6)
C11A C15A C16A C17A -141.2(4)
C1A C15A C16A C17A 94.1(5)
C14A C15A C16A C21A 157.7(4)
C11A C15A C16A C21A 45.3(5)
C1A C15A C16A C21A -79.4(5)
C21A C16A C17A C18A 4.1(7)
C15A C16A C17A C18A -169.7(4)
C16A C17A C18A C19A -1.6(8)
C17A C18A C19A C20A -1.8(8)
C18A C19A C20A C21A 2.5(8)
C19A C20A C21A C16A 0.1(8)
C17A C16A C21A C20A -3.3(7)
C15A C16A C21A C20A 170.5(4)
C8B N1B C1B O3B 126.6(4)
C9B N1B C1B O3B -37.9(5)
C8B N1B C1B C2B 6.3(5)
C9B N1B C1B C2B -158.2(4)
C8B N1B C1B C15B -112.1(4)
C9B N1B C1B C15B 83.3(5)
O3B C1B C2B C3B 52.6(6)
N1B C1B C2B C3B 170.8(4)
C15B C1B C2B C3B -71.9(6)
O3B C1B C2B C7B -126.5(4)
N1B C1B C2B C7B -8.3(4)
C15B C1B C2B C7B 109.0(4)
C7B C2B C3B C4B -4.3(6)
C1B C2B C3B C4B 176.7(4)
C7B C2B C3B Cl1B 173.8(3)
C1B C2B C3B Cl1B -5.3(7)
C2B C3B C4B C5B -0.7(7)
Cl1B C3B C4B C5B -178.7(4)
C2B C3B C4B Cl2B 177.9(3)
Cl1B C3B C4B Cl2B -0.1(5)
C3B C4B C5B C6B 4.5(7)
Cl2B C4B C5B C6B -174.1(3)
C3B C4B C5B Cl3B -178.2(3)
Cl2B C4B C5B Cl3B 3.2(5)
C4B C5B C6B C7B -3.3(7)
Cl3B C5B C6B C7B 179.4(3)
C4B C5B C6B Cl4B 176.6(3)
Cl3B C5B C6B Cl4B -0.7(5)
C5B C6B C7B C2B -1.6(7)
Cl4B C6B C7B C2B 178.5(3)
C5B C6B C7B C8B 174.7(4)
Cl4B C6B C7B C8B -5.2(7)
C3B C2B C7B C6B 5.5(7)
C1B C2B C7B C6B -175.3(4)
C3B C2B C7B C8B -171.5(4)
C1B C2B C7B C8B 7.7(5)
C9B N1B C8B O2B -14.5(7)
C1B N1B C8B O2B -179.0(4)
C9B N1B C8B C7B 162.4(4)
C1B N1B C8B C7B -2.1(5)
C6B C7B C8B O2B -3.5(8)
C2B C7B C8B O2B 173.2(5)
C6B C7B C8B N1B 179.6(4)
C2B C7B C8B N1B -3.7(5)
C8B N1B C9B C10B 121.5(5)
C1B N1B C9B C10B -75.2(5)
C11B O1B C10B C9B -80.3(5)
N1B C9B C10B O1B 53.0(5)
C10B O1B C11B C12B -147.5(4)
C10B O1B C11B C15B 98.9(4)
O1B C11B C12B C13B -93.9(4)
C15B C11B C12B C13B 25.4(5)
C11B C12B C13B C14B 1.7(5)
C12B C13B C14B C15B -28.6(5)
C13B C14B C15B C16B -70.0(5)
C13B C14B C15B C11B 43.7(4)
C13B C14B C15B C1B 165.4(4)
O1B C11B C15B C16B -167.7(3)
C12B C11B C15B C16B 75.6(4)
O1B C11B C15B C14B 74.7(4)
C12B C11B C15B C14B -42.0(4)
O1B C11B C15B C1B -45.1(5)
C12B C11B C15B C1B -161.8(4)
O3B C1B C15B C16B -144.1(4)
N1B C1B C15B C16B 93.9(4)
C2B C1B C15B C16B -17.4(5)
O3B C1B C15B C14B -18.1(5)
N1B C1B C15B C14B -140.1(4)
C2B C1B C15B C14B 108.6(4)
O3B C1B C15B C11B 94.7(4)
N1B C1B C15B C11B -27.2(5)
C2B C1B C15B C11B -138.5(4)
C14B C15B C16B C17B -20.0(6)
C11B C15B C16B C17B -129.0(5)
C1B C15B C16B C17B 105.7(5)
C14B C15B C16B C21B 161.6(4)
C11B C15B C16B C21B 52.5(5)
C1B C15B C16B C21B -72.8(5)
C21B C16B C17B C18B 1.9(7)
C15B C16B C17B C18B -176.5(4)
C16B C17B C18B C19B -1.4(8)
C17B C18B C19B C20B 0.2(9)
C18B C19B C20B C21B 0.5(9)
C17B C16B C21B C20B -1.3(7)
C15B C16B C21B C20B 177.2(5)
C19B C20B C21B C16B 0.1(8)
